data_1574189
loop_
_publ_author_name
'Cui, Jialin'
'Wang, Hui'
'Liu, Hui'
'Yu, Hailong'
'Wang, Wei'
'Wang, Yu'
'Zhao, Yingjie'

_publ_section_title
;
 Single-crystal chiral two-dimensional supramolecular organic frameworks
 for tunable circularly polarized luminescence
;
_journal_issue 17
_journal_name_full 'Chemical Science'
_journal_page_first 7513
_journal_page_last 7522
_journal_paper_doi 10.1039/D4SC08811E
_journal_volume 16
_journal_year 2025
_chemical_absolute_configuration ad
_chemical_formula_moiety '0.667(C60 H42 N6 O12), C14 H8 Cl2, C H2 Cl2, 3.52[CH2Cl2]'
_chemical_formula_sum 'C55 H38 Cl4 N4 O8'
_chemical_formula_weight 1024.69
_space_group_crystal_system trigonal
_space_group_IT_number 155
_space_group_name_Hall 'R 3 2"'
_space_group_name_H-M_alt 'R 3 2 :H'
_atom_sites_solution_hydrogens geom
_atom_sites_solution_primary dual
_atom_sites_solution_secondary difmap
_audit_creation_date 2024-09-18
_audit_creation_method
;
Olex2 1.5
(compiled 2022.04.07 svn.rca3783a0 for OlexSys, GUI svn.r6498)
;
_audit_update_record
;
2024-10-15 deposited with the CCDC.	2025-03-19 downloaded from the CCDC.
;
_cell_angle_alpha 90
_cell_angle_beta 90
_cell_angle_gamma 120
_cell_formula_units_Z 9
_cell_length_a 24.7120(5)
_cell_length_b 24.7120(5)
_cell_length_c 25.1045(5)
_cell_measurement_reflns_used 7106
_cell_measurement_temperature 99.98(10)
_cell_measurement_theta_max 73.8040
_cell_measurement_theta_min 2.7000
_cell_volume 13276.9(5)
_computing_cell_refinement 'CrysAlisPro 1.171.42.84a (Rigaku OD, 2023)'
_computing_data_collection 'CrysAlisPro 1.171.42.84a (Rigaku OD, 2023)'
_computing_data_reduction 'CrysAlisPro 1.171.42.84a (Rigaku OD, 2023)'
_computing_molecular_graphics 'Olex2 1.5 (Dolomanov et al., 2009)'
_computing_publication_material 'Olex2 1.5 (Dolomanov et al., 2009)'
_computing_structure_refinement 'SHELXL 2019/3 (Sheldrick, 2015)'
_computing_structure_solution 'SHELXT 2014/5 (Sheldrick, 2014)'
_diffrn_ambient_environment N~2~
_diffrn_ambient_temperature 99.98(10)
_diffrn_detector 'Hybrid Pixel Array Detector'
_diffrn_detector_area_resol_mean 10.0000
_diffrn_detector_type HyPix
_diffrn_measured_fraction_theta_full 0.999
_diffrn_measured_fraction_theta_max 0.967
_diffrn_measurement_details
;
List of Runs (angles in degrees, time in seconds):

  # Type    Start    End  Width  t~exp~   \w     \q     \k     \f   Frames
#--------------------------------------------------------------------------
  1  \w     53.00 103.00   0.50    1.63    --  109.82 -94.00 120.00  100
  2  \w     50.00 107.00   0.50    1.63    --  109.82-111.00 -30.00  114
  3  \w     42.00  68.00   0.50    1.63    --  109.82 -61.00-120.00   52
  4  \w     37.00  62.00   0.50    1.63    --  109.82 -61.00-150.00   50
  5  \w    -23.00  46.00   0.50    0.41    --  -36.36  19.00   0.00  138
  6  \w    -29.00   6.00   0.50    0.41    --   36.36 -59.00 -40.00   70
  7  \w     15.00  42.00   0.50    0.41    --   36.36 -59.00 -40.00   54
  8  \w     83.00 108.00   0.50    1.63    --  109.82  43.00-149.00   50
  9  \w    121.00 177.00   0.50    1.63    --  109.82  43.00-149.00  112
 10  \w     87.00 118.00   0.50    0.41    --   36.36 172.00-167.00   62
 11  \w    -47.00 -22.00   0.50    1.63    -- -102.00  45.00-180.00   50
 12  \w    -60.00 -30.00   0.50    1.63    -- -102.00  61.00-150.00   60
 13  \w    -49.00 -23.00   0.50    1.63    -- -102.00  45.00-150.00   52
 14  \w    -49.00 -23.00   0.50    1.63    -- -102.00  45.00-120.00   52
 15  \w    -49.00 -24.00   0.50    1.63    -- -102.00  45.00 -90.00   50
 16  \w    -64.00 -35.00   0.50    1.63    -- -102.00  61.00   0.00   58
 17  \w    -53.00 -27.00   0.50    1.63    -- -102.00  61.00 150.00   52
 18  \w    -49.00 -24.00   0.50    1.63    -- -102.00  45.00 120.00   50
 19  \w    -91.00 -53.00   0.50    0.41    --  -36.36-156.00 -20.00   76
 20  \w   -119.00 -55.00   0.50    1.63    -- -102.00-172.00 179.00  128
;
_diffrn_measurement_device 'four-circle diffractometer'
_diffrn_measurement_device_type 'XtaLAB Synergy R, DW system, HyPix'
_diffrn_measurement_method '\w scans'
_diffrn_orient_matrix_type 'CrysAlisPro convention (1999,Acta A55,543-557)'
_diffrn_orient_matrix_UB_11 0.0713572000
_diffrn_orient_matrix_UB_12 0.0438525000
_diffrn_orient_matrix_UB_13 -0.0011090000
_diffrn_orient_matrix_UB_21 -0.0028574000
_diffrn_orient_matrix_UB_22 0.0250647000
_diffrn_orient_matrix_UB_23 0.0555275000
_diffrn_orient_matrix_UB_31 0.0091080000
_diffrn_orient_matrix_UB_32 -0.0512890000
_diffrn_orient_matrix_UB_33 0.0260832000
_diffrn_radiation_monochromator mirror
_diffrn_radiation_probe x-ray
_diffrn_radiation_type 'Cu K\a'
_diffrn_radiation_wavelength 1.54184
_diffrn_reflns_av_R_equivalents 0.0262
_diffrn_reflns_av_unetI/netI 0.0323
_diffrn_reflns_Laue_measured_fraction_full 0.999
_diffrn_reflns_Laue_measured_fraction_max 0.967
_diffrn_reflns_limit_h_max 29
_diffrn_reflns_limit_h_min -23
_diffrn_reflns_limit_k_max 21
_diffrn_reflns_limit_k_min -29
_diffrn_reflns_limit_l_max 30
_diffrn_reflns_limit_l_min -30
_diffrn_reflns_number 15318
_diffrn_reflns_point_group_measured_fraction_full 0.967
_diffrn_reflns_point_group_measured_fraction_max 0.912
_diffrn_reflns_theta_full 67.684
_diffrn_reflns_theta_max 74.536
_diffrn_reflns_theta_min 2.713
_diffrn_source 'Rotating-anode X-ray tube'
_diffrn_source_type 'Rigaku (Cu) X-ray Source'
_exptl_absorpt_coefficient_mu 2.241
_exptl_absorpt_correction_T_max 1.00000
_exptl_absorpt_correction_T_min 0.67799
_exptl_absorpt_correction_type multi-scan
_exptl_absorpt_process_details
;
CrysAlisPro 1.171.42.84a (Rigaku Oxford Diffraction, 2023)
Empirical absorption correction using spherical harmonics,
implemented in SCALE3 ABSPACK scaling algorithm.
;
_exptl_crystal_colour 'clear reddish red'
_exptl_crystal_colour_lustre clear
_exptl_crystal_colour_modifier reddish
_exptl_crystal_colour_primary red
_exptl_crystal_density_diffrn 1.153
_exptl_crystal_description cube
_exptl_crystal_F_000 4752
_exptl_crystal_size_max 0.2
_exptl_crystal_size_mid 0.2
_exptl_crystal_size_min 0.17
_refine_diff_density_max 0.498
_refine_diff_density_min -0.428
_refine_diff_density_rms 0.097
_refine_ls_abs_structure_details
;
 Flack x determined using 1982 quotients [(I+)-(I-)]/[(I+)+(I-)]
 (Parsons, Flack and Wagner, Acta Cryst. B69 (2013) 249-259).
;
_refine_ls_abs_structure_Flack 0.112(13)
_refine_ls_extinction_method none
_refine_ls_goodness_of_fit_ref 1.093
_refine_ls_hydrogen_treatment constr
_refine_ls_matrix_type full
_refine_ls_number_parameters 531
_refine_ls_number_reflns 5536
_refine_ls_number_restraints 694
_refine_ls_restrained_S_all 1.043
_refine_ls_R_factor_all 0.0786
_refine_ls_R_factor_gt 0.0749
_refine_ls_shift/su_max 0.000
_refine_ls_shift/su_mean 0.000
_refine_ls_structure_factor_coef Fsqd
_refine_ls_weighting_details 'w=1/[\s^2^(Fo^2^)+(0.1449P)^2^+28.1671P] where P=(Fo^2^+2Fc^2^)/3'
_refine_ls_weighting_scheme calc
_refine_ls_wR_factor_gt 0.2226
_refine_ls_wR_factor_ref 0.2266
_reflns_Friedel_coverage 0.759
_reflns_Friedel_fraction_full 0.930
_reflns_Friedel_fraction_max 0.848
_reflns_number_gt 5108
_reflns_number_total 5536
_reflns_threshold_expression 'I > 2\s(I)'
_cod_data_source_file d4sc08811e2.cif
_cod_data_source_block dca-s
_cod_depositor_comments 'Adding full bibliography for 1574186--1574191.cif.'
_cod_original_cell_volume 13276.9(6)
_cod_original_sg_symbol_H-M 'R 3 2'
_cod_database_code 1574189
_shelx_shelxl_version_number 2019/3
_shelx_space_group_comment
;
The symmetry employed for this shelxl refinement is uniquely defined
by the following loop, which should always be used as a source of
symmetry information in preference to the above space-group names.
They are only intended as comments.
;
_shelx_estimated_absorpt_t_max 0.702
_shelx_estimated_absorpt_t_min 0.663
_olex2_refinement_description
;
1. Fixed Uiso
 At 1.2 times of:
  All C(H) groups, All C(H,H) groups
2. Restrained distances
 C27-C28 = C29-C28 = C21-C34 = C22-C21 = C29A-C28A = C27A-C28A = C21A-C22A =
 C34A-C21A
 1.39 with sigma of 0.01
 Cl4-C35 = Cl3-C35 = Cl3A-C35A = Cl4A-C35A
 1.79 with sigma of 0.01
 Cl1-C21 = Cl2-C28
 1.74 with sigma of 0.01
 Cl2A-C28A = Cl1A-C21A
 1.74 with sigma of 0.01
 Cl3-Cl4 = Cl4A-Cl3A
 2.924 with sigma of 0.02
 Cl2-C29 \\sim Cl2-C27
 with sigma of 0.02
 Cl2A-C27A \\sim Cl2A-C29A
 with sigma of 0.02
 Cl1-C34 \\sim Cl1-C22
 with sigma of 0.02
 C27-C34 \\sim C29-C22
 with sigma of 0.02
 C29-C27 \\sim C22-C34
 with sigma of 0.02
 Cl1A-C22A \\sim Cl1A-C34A
 with sigma of 0.02
 C29A-C22A \\sim C27A-C34A
 with sigma of 0.02
 C27A-C29A \\sim C34A-C22A
 with sigma of 0.02
3. Restrained planarity
 C27, C33, C34, C32, C29, C21, C31, C28, C30, Cl1, C22, Cl2, C23, C26, C24, C25
 with sigma of 0.1
 C30A, C29A, C28A, C34A, C27A, Cl2A, C21A, C33A, C31A, C22A, C26A, Cl1A, C32A,
 C23A, C25A, C24A
 with sigma of 0.1
4. Uiso/Uaniso restraints and constraints
Cl3A \\sim C35A \\sim Cl4A \\sim Cl3 \\sim C35 \\sim Cl4: within 2A with sigma
of 0.01 and sigma for terminal atoms of 0.02 within 2A
C33 \\sim C32 \\sim C31 \\sim C30 \\sim C29 \\sim C34 \\sim Cl2 \\sim C28 \\sim
C27 \\sim C26 \\sim C25 \\sim C24 \\sim C23 \\sim C22 \\sim C21 \\sim Cl1 \\sim
C29A \\sim C23A \\sim C24A \\sim C22A \\sim C25A \\sim C27A \\sim C21A \\sim
Cl1A \\sim C26A \\sim C28A \\sim C34A \\sim Cl2A \\sim C33A \\sim C30A \\sim
C32A \\sim C31A: within 2A with sigma of 0.01 and sigma for terminal atoms of
0.02 within 2A
5. Others
 Sof(C29A)=Sof(C30A)=Sof(H30A)=Sof(C31A)=Sof(H31A)=Sof(C32A)=Sof(H32A)=
 Sof(C33A)=Sof(H33A)=Sof(C34A)=Sof(C23A)=Sof(H23A)=Sof(C24A)=Sof(H24A)=
 Sof(C25A)=Sof(H25A)=Sof(C26A)=Sof(H26A)=Sof(C27A)=Sof(C22A)=Sof(C21A)=
 Sof(Cl1A)=Sof(C28A)=Sof(Cl2A)=0.5*(1-FVAR(2))
 Sof(C33)=Sof(H33)=Sof(C32)=Sof(H32)=Sof(C31)=Sof(H31)=Sof(C30)=Sof(H30)=
 Sof(C29)=Sof(C34)=Sof(Cl2)=Sof(C28)=Sof(C27)=Sof(C26)=Sof(H26)=Sof(C25)=
 Sof(H25)=Sof(C24)=Sof(H24)=Sof(C23)=Sof(H23)=Sof(C22)=Sof(C21)=Sof(Cl1)=0.5*
 FVAR(2)
 Sof(C35A)=Sof(H35C)=Sof(H35D)=Sof(Cl3A)=Sof(Cl4A)=0.5*(1-FVAR(3))
 Sof(Cl3)=Sof(C35)=Sof(H35A)=Sof(H35B)=Sof(Cl4)=0.5*FVAR(3)
6.a Ternary CH refined with riding coordinates:
 C1(H1), C2(H2)
6.b Secondary CH2 refined with riding coordinates:
 C6(H6A,H6B), C3(H3A,H3B), C5(H5A,H5B), C4(H4A,H4B), C35(H35A,H35B), C35A(H35C,
 H35D)
6.c Aromatic/amide H refined with riding coordinates:
 C33(H33), C32(H32), C31(H31), C30(H30), C16(H16), C9(H9), C15(H15), C10(H10),
 C26(H26), C25(H25), C24(H24), C23(H23), C30A(H30A), C31A(H31A), C32A(H32A),
 C33A(H33A), C23A(H23A), C24A(H24A), C25A(H25A), C26A(H26A)
6.d Fitted hexagon refined as free rotating group:
 C33(C32,C31,C30,C29,C34), C27(C26,C25,C24,C23,C22), C29A(C30A,C31A,C32A,C33A,
 C34A), C23A(C24A,C25A,C26A,C27A,C22A)
;
_smtbx_masks_special_details
;
A solvent mask was calculated and 1335 electrons were 
found in a volume of 3920\%A^3^ in 1 void per unit cell. 
This is consistent with the presence of 
3.52[CH2Cl2] per Asymmetric Unit 
which account for 1331 electrons 
per unit cell.
;
_smtbx_masks_void_probe_radius 1.2
_smtbx_masks_void_truncation_radius 1.2
_olex2_submission_special_instructions 'No special instructions were received'
_oxdiff_exptl_absorpt_empirical_details
;
Empirical correction (ABSPACK) includes:
- Absorption correction using spherical harmonics
- Frame scaling
;
_oxdiff_exptl_absorpt_empirical_full_max 1.404
_oxdiff_exptl_absorpt_empirical_full_min 0.562

loop_
_space_group_symop_operation_xyz
'x, y, z'
'-y, x-y, z'
'-x+y, -x, z'
'y, x, -z'
'x-y, -y, -z'
'-x, -x+y, -z'
'x+2/3, y+1/3, z+1/3'
'-y+2/3, x-y+1/3, z+1/3'
'-x+y+2/3, -x+1/3, z+1/3'
'y+2/3, x+1/3, -z+1/3'
'x-y+2/3, -y+1/3, -z+1/3'
'-x+2/3, -x+y+1/3, -z+1/3'
'x+1/3, y+2/3, z+2/3'
'-y+1/3, x-y+2/3, z+2/3'
'-x+y+1/3, -x+2/3, z+2/3'
'y+1/3, x+2/3, -z+2/3'
'x-y+1/3, -y+2/3, -z+2/3'
'-x+1/3, -x+y+2/3, -z+2/3'

loop_
_atom_site_label
_atom_site_type_symbol
_atom_site_fract_x
_atom_site_fract_y
_atom_site_fract_z
_atom_site_U_iso_or_equiv
_atom_site_adp_type
_atom_site_occupancy
_atom_site_site_symmetry_order
_atom_site_calc_flag
_atom_site_refinement_flags_posn
_atom_site_refinement_flags_adp
_atom_site_refinement_flags_occupancy
_atom_site_disorder_assembly
_atom_site_disorder_group
O2 O 0.61938(19) 0.5156(2) 0.77598(16) 0.0455(10) Uani 1 1 d . . . . .
C33 C 0.9194(5) 0.6661(8) 0.7294(4) 0.044(4) Uani 0.372(2) 1 d G U P A -1
H33 H 0.953434 0.665298 0.712657 0.053 Uiso 0.372(2) 1 calc R U P A -1
C32 C 0.9167(5) 0.6679(6) 0.7847(4) 0.045(3) Uani 0.372(2) 1 d G U P A -1
H32 H 0.948931 0.668309 0.805644 0.054 Uiso 0.372(2) 1 calc R U P A -1
C31 C 0.8669(6) 0.6690(6) 0.8093(3) 0.044(3) Uani 0.372(2) 1 d G U P A -1
H31 H 0.865041 0.670214 0.847004 0.053 Uiso 0.372(2) 1 calc R U P A -1
C30 C 0.8197(5) 0.6683(8) 0.7786(4) 0.042(3) Uani 0.372(2) 1 d G U P A -1
H30 H 0.785654 0.669106 0.795378 0.050 Uiso 0.372(2) 1 calc R U P A -1
C29 C 0.8224(5) 0.6665(6) 0.7234(4) 0.035(3) Uani 0.372(2) 1 d DG U P A -1
C34 C 0.8722(6) 0.6654(7) 0.6988(3) 0.035(3) Uani 0.372(2) 1 d DG U P A -1
O4 O 0.90245(17) 0.51475(19) 0.75776(17) 0.0402(9) Uani 1 1 d . . . . .
O1 O 0.60337(18) 0.50904(19) 0.59666(15) 0.0418(9) Uani 1 1 d . . . . .
Cl2 Cl 0.7128(2) 0.6684(2) 0.7208(2) 0.0531(13) Uani 0.372(2) 1 d D U P A -1
O3 O 0.8862(2) 0.5079(2) 0.57708(17) 0.0471(10) Uani 1 1 d . . . . .
N1 N 0.6066(2) 0.5046(2) 0.68605(16) 0.0327(9) Uani 1 1 d . . . . .
N2 N 0.89384(19) 0.5074(2) 0.66730(18) 0.0315(9) Uani 1 1 d . . . . .
C19 C 0.7233(2) 0.5090(2) 0.67880(19) 0.0278(9) Uani 1 1 d . . . . .
C8 C 0.6903(2) 0.5066(2) 0.63098(19) 0.0317(10) Uani 1 1 d . . . . .
C16 C 0.7340(2) 0.5169(2) 0.77353(19) 0.0328(10) Uani 1 1 d . . . . .
H16 H 0.718628 0.519895 0.807438 0.039 Uiso 1 1 calc R U . . .
C14 C 0.8132(2) 0.5122(2) 0.72138(18) 0.0294(10) Uani 1 1 d . . . . .
C9 C 0.7140(3) 0.5053(2) 0.5820(2) 0.0359(11) Uani 1 1 d . . . . .
H9 H 0.692337 0.504498 0.550503 0.043 Uiso 1 1 calc R U . . .
C13 C 0.8732(2) 0.5116(2) 0.7173(2) 0.0325(10) Uani 1 1 d . . . . .
C17 C 0.7002(2) 0.5121(2) 0.72930(19) 0.0276(9) Uani 1 1 d . . . . .
C12 C 0.8640(2) 0.5079(2) 0.61920(19) 0.0329(10) Uani 1 1 d . . . . .
C11 C 0.8038(2) 0.5066(2) 0.6242(2) 0.0339(11) Uani 1 1 d . . . . .
C7 C 0.6309(3) 0.5071(2) 0.6351(2) 0.0341(11) Uani 1 1 d . . . . .
C20 C 0.7803(2) 0.5088(2) 0.67427(19) 0.0291(10) Uani 1 1 d . . . . .
C18 C 0.6398(2) 0.5111(2) 0.73428(19) 0.0301(10) Uani 1 1 d . . . . .
C15 C 0.7906(2) 0.5175(3) 0.7705(2) 0.0358(11) Uani 1 1 d . . . . .
H15 H 0.813634 0.521517 0.802011 0.043 Uiso 1 1 calc R U . . .
C10 C 0.7718(3) 0.5052(3) 0.5789(2) 0.0412(12) Uani 1 1 d . . . . .
H10 H 0.788243 0.504057 0.544947 0.049 Uiso 1 1 calc R U . . .
C1 C 0.5448(2) 0.5003(3) 0.6924(2) 0.0364(12) Uani 1 1 d . . . . .
H1 H 0.533756 0.491774 0.730982 0.044 Uiso 1 1 calc R U . . .
C2 C 0.4919(2) 0.4471(3) 0.6618(2) 0.0376(12) Uani 1 1 d . . . . .
H2 H 0.499016 0.458849 0.623223 0.045 Uiso 1 1 calc R U . . .
C6 C 0.5466(3) 0.5619(3) 0.6797(3) 0.0480(14) Uani 1 1 d . . . . .
H6A H 0.580165 0.596129 0.700660 0.058 Uiso 1 1 calc R U . . .
H6B H 0.556168 0.571831 0.641418 0.058 Uiso 1 1 calc R U . . .
C3 C 0.4292(3) 0.4409(3) 0.6765(3) 0.0521(16) Uani 1 1 d . . . . .
H3A H 0.421181 0.431885 0.715006 0.062 Uiso 1 1 calc R U . . .
H3B H 0.395273 0.405893 0.656397 0.062 Uiso 1 1 calc R U . . .
C5 C 0.4847(3) 0.5573(3) 0.6926(3) 0.0569(17) Uani 1 1 d . . . . .
H5A H 0.486111 0.596647 0.682247 0.068 Uiso 1 1 calc R U . . .
H5B H 0.477193 0.551618 0.731448 0.068 Uiso 1 1 calc R U . . .
C4 C 0.4308(4) 0.5021(3) 0.6629(4) 0.070(2) Uani 1 1 d . . . . .
H4A H 0.390591 0.498923 0.673200 0.084 Uiso 1 1 calc R U . . .
H4B H 0.436280 0.509551 0.624059 0.084 Uiso 1 1 calc R U . . .
C28 C 0.7755(8) 0.6662(11) 0.6907(5) 0.034(3) Uani 0.372(2) 1 d D U P A -1
C27 C 0.7769(7) 0.6636(9) 0.6343(4) 0.035(3) Uani 0.372(2) 1 d DG U P A -1
C26 C 0.7299(5) 0.6621(7) 0.6028(5) 0.045(4) Uani 0.372(2) 1 d G U P A -1
H26 H 0.696123 0.664015 0.618948 0.054 Uiso 0.372(2) 1 calc R U P A -1
C25 C 0.7323(5) 0.6578(6) 0.5477(4) 0.051(3) Uani 0.372(2) 1 d G U P A -1
H25 H 0.700139 0.656752 0.526250 0.062 Uiso 0.372(2) 1 calc R U P A -1
C24 C 0.7817(6) 0.6550(6) 0.5241(4) 0.051(4) Uani 0.372(2) 1 d G U P A -1
H24 H 0.783336 0.652050 0.486493 0.061 Uiso 0.372(2) 1 calc R U P A -1
C23 C 0.8287(6) 0.6565(7) 0.5556(5) 0.045(3) Uani 0.372(2) 1 d G U P A -1
H23 H 0.862518 0.654609 0.539436 0.054 Uiso 0.372(2) 1 calc R U P A -1
C22 C 0.8264(6) 0.6608(9) 0.6106(4) 0.039(3) Uani 0.372(2) 1 d DG U P A -1
C21 C 0.8746(7) 0.6644(9) 0.6427(5) 0.031(3) Uani 0.372(2) 1 d D U P A -1
Cl1 Cl 0.9370(3) 0.6615(2) 0.6125(2) 0.0496(11) Uani 0.372(2) 1 d D U P A -1
C29A C 0.7869(10) 0.6660(14) 0.7132(9) 0.037(4) Uani 0.128(2) 1 d DG U P A -2
C30A C 0.7551(11) 0.6665(17) 0.7587(11) 0.041(5) Uani 0.128(2) 1 d G U P A -2
H30A H 0.716284 0.665547 0.755476 0.049 Uiso 0.128(2) 1 calc R U P A -2
C31A C 0.7800(13) 0.6685(16) 0.8088(9) 0.049(7) Uani 0.128(2) 1 d G U P A -2
H31A H 0.758198 0.668927 0.839809 0.059 Uiso 0.128(2) 1 calc R U P A -2
C32A C 0.8367(14) 0.6700(17) 0.8134(8) 0.048(6) Uani 0.128(2) 1 d G U P A -2
H32A H 0.853746 0.671360 0.847651 0.057 Uiso 0.128(2) 1 calc R U P A -2
C33A C 0.8686(12) 0.6694(18) 0.7680(10) 0.042(4) Uani 0.128(2) 1 d G U P A -2
H33A H 0.907380 0.670414 0.771161 0.051 Uiso 0.128(2) 1 calc R U P A -2
C34A C 0.8437(10) 0.6674(14) 0.7179(9) 0.038(4) Uani 0.128(2) 1 d DG U P A -2
C23A C 0.8796(12) 0.6638(19) 0.5729(10) 0.042(5) Uani 0.128(2) 1 d G U P A -2
H23A H 0.918696 0.665320 0.575143 0.051 Uiso 0.128(2) 1 calc R U P A -2
C24A C 0.8540(14) 0.6630(18) 0.5233(9) 0.048(6) Uani 0.128(2) 1 d G U P A -2
H24A H 0.875668 0.663912 0.491770 0.058 Uiso 0.128(2) 1 calc R U P A -2
C25A C 0.7968(15) 0.6608(18) 0.5200(9) 0.046(5) Uani 0.128(2) 1 d G U P A -2
H25A H 0.779354 0.660215 0.486177 0.055 Uiso 0.128(2) 1 calc R U P A -2
C26A C 0.7652(12) 0.6594(17) 0.5662(10) 0.043(4) Uani 0.128(2) 1 d G U P A -2
H26A H 0.726067 0.657925 0.563958 0.052 Uiso 0.128(2) 1 calc R U P A -2
C27A C 0.7907(11) 0.6603(17) 0.6158(9) 0.040(4) Uani 0.128(2) 1 d DG U P A -2
C22A C 0.8479(12) 0.6625(17) 0.6191(8) 0.038(4) Uani 0.128(2) 1 d DG U P A -2
C21A C 0.8716(19) 0.666(4) 0.6702(9) 0.037(4) Uani 0.128(2) 1 d D U P A -2
Cl1A Cl 0.9441(11) 0.6697(18) 0.6740(8) 0.050(4) Uani 0.128(2) 1 d D U P A -2
C28A C 0.7618(10) 0.6636(16) 0.6626(9) 0.036(4) Uani 0.128(2) 1 d D U P A -2
Cl2A Cl 0.6901(9) 0.6620(15) 0.6592(9) 0.045(4) Uani 0.128(2) 1 d D U P A -2
Cl3 Cl 1.0672(10) 0.6677(16) 0.5336(9) 0.102(7) Uani 0.224(7) 1 d D U P B -1
C35 C 0.996(3) 0.6149(12) 0.500(4) 0.075(7) Uani 0.224(7) 1 d D U P B -1
H35A H 1.004622 0.590930 0.472655 0.090 Uiso 0.224(7) 1 calc R U P B -1
H35B H 0.965479 0.584934 0.525576 0.090 Uiso 0.224(7) 1 calc R U P B -1
Cl4 Cl 0.9664(4) 0.6596(5) 0.4690(3) 0.071(3) Uani 0.224(7) 1 d D U P B -1
C35A C 0.9856(12) 0.5660(10) 0.4960(10) 0.086(8) Uani 0.276(7) 1 d D U P B -2
H35C H 1.010784 0.554560 0.472857 0.104 Uiso 0.276(7) 1 calc R U P B -2
H35D H 0.953558 0.527531 0.513978 0.104 Uiso 0.276(7) 1 calc R U P B -2
Cl3A Cl 1.0352(5) 0.6212(7) 0.5450(4) 0.077(4) Uani 0.276(7) 1 d D U P B -2
Cl4A Cl 0.9484(6) 0.5972(8) 0.4566(6) 0.070(5) Uani 0.276(7) 1 d D U P B -2

loop_
_atom_site_aniso_label
_atom_site_aniso_U_11
_atom_site_aniso_U_22
_atom_site_aniso_U_33
_atom_site_aniso_U_23
_atom_site_aniso_U_13
_atom_site_aniso_U_12
O2 0.040(2) 0.065(3) 0.038(2) 0.0093(18) 0.0058(16) 0.031(2)
C33 0.047(7) 0.036(5) 0.053(6) 0.002(5) -0.009(6) 0.022(5)
C32 0.048(6) 0.040(6) 0.049(6) -0.001(5) -0.013(5) 0.024(5)
C31 0.049(6) 0.042(6) 0.034(5) 0.004(5) -0.012(6) 0.018(5)
C30 0.043(6) 0.042(5) 0.037(5) 0.003(5) -0.001(5) 0.019(5)
C29 0.040(5) 0.033(5) 0.037(5) 0.006(4) -0.001(5) 0.023(5)
C34 0.041(6) 0.032(5) 0.037(5) 0.005(5) -0.006(6) 0.023(5)
O4 0.0293(18) 0.045(2) 0.048(2) -0.0019(17) -0.0040(16) 0.0198(16)
O1 0.038(2) 0.043(2) 0.0371(19) 0.0078(16) -0.0110(16) 0.0149(17)
Cl2 0.036(2) 0.039(2) 0.083(3) -0.002(2) 0.009(2) 0.0184(18)
O3 0.043(2) 0.059(3) 0.040(2) -0.0020(18) 0.0112(17) 0.026(2)
N1 0.033(2) 0.038(2) 0.029(2) 0.0063(17) 0.0000(16) 0.0198(18)
N2 0.025(2) 0.036(2) 0.034(2) 0.0000(17) 0.0002(16) 0.0165(17)
C19 0.030(2) 0.022(2) 0.027(2) 0.0029(17) -0.0018(18) 0.0099(18)
C8 0.033(2) 0.030(2) 0.025(2) 0.0039(17) 0.0007(19) 0.010(2)
C16 0.034(3) 0.041(3) 0.022(2) 0.0056(19) 0.0032(18) 0.018(2)
C14 0.029(2) 0.034(2) 0.027(2) 0.0031(18) -0.0020(18) 0.0159(19)
C9 0.040(3) 0.039(3) 0.029(2) -0.001(2) -0.006(2) 0.020(2)
C13 0.028(2) 0.032(2) 0.038(3) 0.006(2) 0.003(2) 0.015(2)
C17 0.026(2) 0.024(2) 0.028(2) 0.0044(17) 0.0031(18) 0.0096(19)
C12 0.033(2) 0.035(3) 0.028(2) -0.0008(19) -0.0017(19) 0.014(2)
C11 0.030(2) 0.030(2) 0.035(3) 0.003(2) 0.004(2) 0.010(2)
C7 0.037(3) 0.029(2) 0.034(2) 0.0044(19) -0.004(2) 0.015(2)
C20 0.030(2) 0.026(2) 0.028(2) 0.0021(17) -0.0009(18) 0.0116(19)
C18 0.031(2) 0.030(2) 0.029(2) 0.0051(18) 0.0020(19) 0.0149(19)
C15 0.036(3) 0.045(3) 0.026(2) 0.006(2) 0.0003(19) 0.019(2)
C10 0.052(3) 0.047(3) 0.027(2) -0.007(2) 0.002(2) 0.027(3)
C1 0.033(3) 0.034(3) 0.046(3) 0.007(2) -0.006(2) 0.020(2)
C2 0.030(3) 0.031(3) 0.056(3) 0.010(2) -0.004(2) 0.017(2)
C6 0.043(3) 0.027(3) 0.071(4) 0.001(3) -0.002(3) 0.016(2)
C3 0.037(3) 0.035(3) 0.090(5) -0.003(3) -0.010(3) 0.022(3)
C5 0.048(3) 0.043(3) 0.092(5) -0.016(3) -0.020(3) 0.032(3)
C4 0.047(4) 0.052(4) 0.125(7) -0.015(4) -0.030(4) 0.035(3)
C28 0.041(6) 0.030(4) 0.040(5) 0.005(4) -0.002(5) 0.023(5)
C27 0.046(6) 0.026(4) 0.042(5) 0.005(4) -0.007(5) 0.026(4)
C26 0.050(7) 0.034(5) 0.050(6) -0.006(5) -0.007(6) 0.020(5)
C25 0.059(7) 0.037(5) 0.052(6) -0.005(5) -0.019(6) 0.020(5)
C24 0.061(7) 0.035(6) 0.046(6) -0.005(5) -0.010(6) 0.016(5)
C23 0.057(6) 0.034(5) 0.038(5) -0.005(4) -0.007(5) 0.020(5)
C22 0.051(6) 0.030(5) 0.037(5) 0.001(4) -0.009(5) 0.022(5)
C21 0.045(6) 0.028(5) 0.034(5) -0.003(4) 0.000(5) 0.029(5)
Cl1 0.052(3) 0.037(2) 0.065(3) 0.0048(18) 0.019(2) 0.0254(17)
C29A 0.042(6) 0.032(6) 0.043(6) 0.003(6) -0.001(6) 0.022(6)
C30A 0.043(7) 0.038(7) 0.041(7) 0.003(7) 0.001(7) 0.019(7)
C31A 0.048(9) 0.045(9) 0.042(9) 0.002(9) 0.000(9) 0.014(9)
C32A 0.048(9) 0.044(8) 0.041(8) 0.003(8) -0.002(8) 0.015(8)
C33A 0.045(6) 0.040(6) 0.040(6) 0.002(6) -0.005(6) 0.020(6)
C34A 0.044(6) 0.034(6) 0.041(6) 0.003(5) -0.004(6) 0.022(6)
C23A 0.054(7) 0.033(7) 0.041(7) -0.005(6) -0.004(7) 0.022(6)
C24A 0.059(9) 0.035(8) 0.043(8) -0.005(8) -0.007(8) 0.018(8)
C25A 0.056(8) 0.035(7) 0.044(7) -0.003(7) -0.009(7) 0.021(7)
C26A 0.054(7) 0.032(6) 0.044(6) -0.001(5) -0.011(6) 0.022(6)
C27A 0.050(6) 0.031(6) 0.041(6) -0.001(5) -0.006(6) 0.021(6)
C22A 0.050(7) 0.030(6) 0.040(6) -0.002(6) -0.004(6) 0.024(6)
C21A 0.045(6) 0.032(5) 0.042(6) 0.001(6) -0.005(6) 0.024(6)
Cl1A 0.053(6) 0.045(7) 0.046(11) -0.001(9) -0.010(6) 0.021(6)
C28A 0.043(7) 0.030(6) 0.047(7) 0.002(7) -0.003(7) 0.027(6)
Cl2A 0.049(6) 0.040(9) 0.045(12) -0.007(8) 0.001(6) 0.023(7)
Cl3 0.077(11) 0.137(15) 0.062(8) -0.013(8) 0.002(8) 0.031(11)
C35 0.055(10) 0.112(12) 0.045(8) 0.028(12) 0.020(9) 0.031(11)
Cl4 0.060(5) 0.108(8) 0.045(4) 0.025(4) 0.012(3) 0.041(5)
C35A 0.058(12) 0.117(13) 0.053(9) 0.032(12) 0.022(10) 0.021(11)
Cl3A 0.052(5) 0.120(10) 0.036(4) 0.035(5) 0.002(3) 0.024(6)
Cl4A 0.038(6) 0.109(8) 0.050(7) 0.037(6) 0.008(5) 0.027(5)

loop_
_atom_type_symbol
_atom_type_description
_atom_type_scat_dispersion_real
_atom_type_scat_dispersion_imag
_atom_type_scat_source
C C 0.0181 0.0091 'International Tables Vol C Tables 4.2.6.8 and 6.1.1.4'
H H 0.0000 0.0000 'International Tables Vol C Tables 4.2.6.8 and 6.1.1.4'
Cl Cl 0.3639 0.7018 'International Tables Vol C Tables 4.2.6.8 and 6.1.1.4'
N N 0.0311 0.0180 'International Tables Vol C Tables 4.2.6.8 and 6.1.1.4'
O O 0.0492 0.0322 'International Tables Vol C Tables 4.2.6.8 and 6.1.1.4'

loop_
_geom_angle_atom_site_label_1
_geom_angle_atom_site_label_2
_geom_angle_atom_site_label_3
_geom_angle
_geom_angle_site_symmetry_1
_geom_angle_site_symmetry_3
_geom_angle_publ_flag
C32 C33 H33 120.0 . . ?
C32 C33 C34 120.0 . . ?
C34 C33 H33 120.0 . . ?
C33 C32 H32 120.0 . . ?
C31 C32 C33 120.0 . . ?
C31 C32 H32 120.0 . . ?
C32 C31 H31 120.0 . . ?
C32 C31 C30 120.0 . . ?
C30 C31 H31 120.0 . . ?
C31 C30 H30 120.0 . . ?
C29 C30 C31 120.0 . . ?
C29 C30 H30 120.0 . . ?
C30 C29 C34 120.0 . . ?
C30 C29 C28 121.8(8) . . ?
C34 C29 C28 118.2(8) . . ?
C33 C34 C21 120.7(9) . . ?
C29 C34 C33 120.0 . . ?
C29 C34 C21 119.3(9) . . ?
C7 N1 C18 124.1(4) . . ?
C7 N1 C1 120.2(4) . . ?
C18 N1 C1 115.4(4) . . ?
C13 N2 C12 124.2(4) . . ?
C13 N2 C2 119.2(4) . 3_665 ?
C12 N2 C2 116.3(4) . 3_665 ?
C17 C19 C8 121.2(5) . . ?
C17 C19 C20 120.2(4) . . ?
C20 C19 C8 118.6(5) . . ?
C19 C8 C7 119.1(4) . . ?
C9 C8 C19 120.7(5) . . ?
C9 C8 C7 120.1(5) . . ?
C17 C16 H16 119.1 . . ?
C17 C16 C15 121.8(5) . . ?
C15 C16 H16 119.1 . . ?
C20 C14 C13 119.1(4) . . ?
C15 C14 C13 120.7(4) . . ?
C15 C14 C20 120.2(5) . . ?
C8 C9 H9 120.4 . . ?
C8 C9 C10 119.3(5) . . ?
C10 C9 H9 120.4 . . ?
O4 C13 N2 122.1(5) . . ?
O4 C13 C14 119.9(5) . . ?
N2 C13 C14 117.9(4) . . ?
C19 C17 C18 120.4(4) . . ?
C16 C17 C19 119.5(5) . . ?
C16 C17 C18 120.1(4) . . ?
O3 C12 N2 121.0(5) . . ?
O3 C12 C11 122.2(5) . . ?
N2 C12 C11 116.7(4) . . ?
C20 C11 C12 120.5(5) . . ?
C10 C11 C12 119.4(5) . . ?
C10 C11 C20 120.0(5) . . ?
O1 C7 N1 119.9(5) . . ?
O1 C7 C8 122.1(5) . . ?
N1 C7 C8 118.0(4) . . ?
C14 C20 C19 118.4(5) . . ?
C11 C20 C19 120.4(5) . . ?
C11 C20 C14 121.2(5) . . ?
O2 C18 N1 120.8(5) . . ?
O2 C18 C17 122.7(5) . . ?
N1 C18 C17 116.5(4) . . ?
C16 C15 H15 120.1 . . ?
C14 C15 C16 119.8(5) . . ?
C14 C15 H15 120.1 . . ?
C9 C10 H10 119.5 . . ?
C11 C10 C9 121.0(5) . . ?
C11 C10 H10 119.5 . . ?
N1 C1 H1 106.3 . . ?
N1 C1 C2 114.6(5) . . ?
N1 C1 C6 112.9(4) . . ?
C2 C1 H1 106.3 . . ?
C2 C1 C6 109.8(4) . . ?
C6 C1 H1 106.3 . . ?
N2 C2 C1 112.3(4) 2_655 . ?
N2 C2 H2 106.7 2_655 . ?
N2 C2 C3 113.0(4) 2_655 . ?
C1 C2 H2 106.7 . . ?
C1 C2 C3 110.9(5) . . ?
C3 C2 H2 106.7 . . ?
C1 C6 H6A 109.5 . . ?
C1 C6 H6B 109.5 . . ?
H6A C6 H6B 108.1 . . ?
C5 C6 C1 110.8(5) . . ?
C5 C6 H6A 109.5 . . ?
C5 C6 H6B 109.5 . . ?
C2 C3 H3A 109.9 . . ?
C2 C3 H3B 109.9 . . ?
C2 C3 C4 108.9(6) . . ?
H3A C3 H3B 108.3 . . ?
C4 C3 H3A 109.9 . . ?
C4 C3 H3B 109.9 . . ?
C6 C5 H5A 109.4 . . ?
C6 C5 H5B 109.4 . . ?
C6 C5 C4 111.0(6) . . ?
H5A C5 H5B 108.0 . . ?
C4 C5 H5A 109.4 . . ?
C4 C5 H5B 109.4 . . ?
C3 C4 C5 110.5(6) . . ?
C3 C4 H4A 109.5 . . ?
C3 C4 H4B 109.5 . . ?
C5 C4 H4A 109.5 . . ?
C5 C4 H4B 109.5 . . ?
H4A C4 H4B 108.1 . . ?
C29 C28 Cl2 119.0(8) . . ?
C29 C28 C27 122.7(11) . . ?
C27 C28 Cl2 118.3(10) . . ?
C26 C27 C28 122.0(9) . . ?
C26 C27 C22 120.0 . . ?
C22 C27 C28 118.0(9) . . ?
C27 C26 H26 120.0 . . ?
C25 C26 C27 120.0 . . ?
C25 C26 H26 120.0 . . ?
C26 C25 H25 120.0 . . ?
C26 C25 C24 120.0 . . ?
C24 C25 H25 120.0 . . ?
C25 C24 H24 120.0 . . ?
C23 C24 C25 120.0 . . ?
C23 C24 H24 120.0 . . ?
C24 C23 H23 120.0 . . ?
C22 C23 C24 120.0 . . ?
C22 C23 H23 120.0 . . ?
C27 C22 C21 119.5(8) . . ?
C23 C22 C27 120.0 . . ?
C23 C22 C21 120.5(8) . . ?
C34 C21 Cl1 118.6(9) . . ?
C22 C21 C34 122.1(12) . . ?
C22 C21 Cl1 119.2(8) . . ?
C30A C29A C34A 120.0 . . ?
C30A C29A C28A 120.2(13) . . ?
C34A C29A C28A 119.8(13) . . ?
C29A C30A H30A 120.0 . . ?
C31A C30A C29A 120.0 . . ?
C31A C30A H30A 120.0 . . ?
C30A C31A H31A 120.0 . . ?
C30A C31A C32A 120.0 . . ?
C32A C31A H31A 120.0 . . ?
C31A C32A H32A 120.0 . . ?
C33A C32A C31A 120.0 . . ?
C33A C32A H32A 120.0 . . ?
C32A C33A H33A 120.0 . . ?
C32A C33A C34A 120.0 . . ?
C34A C33A H33A 120.0 . . ?
C29A C34A C21A 115.9(13) . . ?
C33A C34A C29A 120.0 . . ?
C33A C34A C21A 124.1(13) . . ?
C24A C23A H23A 120.0 . . ?
C24A C23A C22A 120.0 . . ?
C22A C23A H23A 120.0 . . ?
C23A C24A H24A 120.0 . . ?
C25A C24A C23A 120.0 . . ?
C25A C24A H24A 120.0 . . ?
C24A C25A H25A 120.0 . . ?
C26A C25A C24A 120.0 . . ?
C26A C25A H25A 120.0 . . ?
C25A C26A H26A 120.0 . . ?
C25A C26A C27A 120.0 . . ?
C27A C26A H26A 120.0 . . ?
C26A C27A C28A 120.7(12) . . ?
C22A C27A C26A 120.0 . . ?
C22A C27A C28A 119.1(12) . . ?
C23A C22A C21A 123.3(13) . . ?
C27A C22A C23A 120.0 . . ?
C27A C22A C21A 116.6(12) . . ?
C34A C21A C22A 126.1(16) . . ?
C34A C21A Cl1A 117.5(13) . . ?
C22A C21A Cl1A 116.3(13) . . ?
C29A C28A Cl2A 117.7(13) . . ?
C27A C28A C29A 122.4(16) . . ?
C27A C28A Cl2A 119.9(13) . . ?
Cl3 C35 H35A 110.1 . . ?
Cl3 C35 H35B 110.1 . . ?
H35A C35 H35B 108.4 . . ?
Cl4 C35 Cl3 108.1(14) . . ?
Cl4 C35 H35A 110.1 . . ?
Cl4 C35 H35B 110.1 . . ?
H35C C35A H35D 108.0 . . ?
Cl3A C35A H35C 109.4 . . ?
Cl3A C35A H35D 109.4 . . ?
Cl4A C35A H35C 109.4 . . ?
Cl4A C35A H35D 109.4 . . ?
Cl4A C35A Cl3A 111.0(11) . . ?

loop_
_geom_bond_atom_site_label_1
_geom_bond_atom_site_label_2
_geom_bond_distance
_geom_bond_site_symmetry_2
_geom_bond_publ_flag
O2 C18 1.190(6) . ?
C33 H33 0.9500 . ?
C33 C32 1.3900 . ?
C33 C34 1.3900 . ?
C32 H32 0.9500 . ?
C32 C31 1.3900 . ?
C31 H31 0.9500 . ?
C31 C30 1.3900 . ?
C30 H30 0.9500 . ?
C30 C29 1.3900 . ?
C29 C34 1.3900 . ?
C29 C28 1.415(11) . ?
C34 C21 1.411(10) . ?
O4 C13 1.225(7) . ?
O1 C7 1.196(7) . ?
Cl2 C28 1.750(11) . ?
O3 C12 1.191(6) . ?
N1 C7 1.401(7) . ?
N1 C18 1.425(6) . ?
N1 C1 1.486(7) . ?
N2 C13 1.378(7) . ?
N2 C12 1.418(6) . ?
N2 C2 1.515(6) 3_665 ?
C19 C8 1.436(7) . ?
C19 C17 1.408(7) . ?
C19 C20 1.416(7) . ?
C8 C9 1.368(7) . ?
C8 C7 1.477(8) . ?
C16 H16 0.9500 . ?
C16 C17 1.359(7) . ?
C16 C15 1.393(7) . ?
C14 C13 1.495(7) . ?
C14 C20 1.413(7) . ?
C14 C15 1.387(7) . ?
C9 H9 0.9500 . ?
C9 C10 1.432(8) . ?
C17 C18 1.486(7) . ?
C12 C11 1.478(7) . ?
C11 C20 1.398(7) . ?
C11 C10 1.376(8) . ?
C15 H15 0.9500 . ?
C10 H10 0.9500 . ?
C1 H1 1.0000 . ?
C1 C2 1.520(8) . ?
C1 C6 1.533(7) . ?
C2 H2 1.0000 . ?
C2 C3 1.522(8) . ?
C6 H6A 0.9900 . ?
C6 H6B 0.9900 . ?
C6 C5 1.512(9) . ?
C3 H3A 0.9900 . ?
C3 H3B 0.9900 . ?
C3 C4 1.534(9) . ?
C5 H5A 0.9900 . ?
C5 H5B 0.9900 . ?
C5 C4 1.540(9) . ?
C4 H4A 0.9900 . ?
C4 H4B 0.9900 . ?
C28 C27 1.419(10) . ?
C27 C26 1.3900 . ?
C27 C22 1.3900 . ?
C26 H26 0.9500 . ?
C26 C25 1.3900 . ?
C25 H25 0.9500 . ?
C25 C24 1.3900 . ?
C24 H24 0.9500 . ?
C24 C23 1.3900 . ?
C23 H23 0.9500 . ?
C23 C22 1.3900 . ?
C22 C21 1.404(11) . ?
C21 Cl1 1.752(11) . ?
C29A C30A 1.3900 . ?
C29A C34A 1.3900 . ?
C29A C28A 1.403(13) . ?
C30A H30A 0.9500 . ?
C30A C31A 1.3900 . ?
C31A H31A 0.9500 . ?
C31A C32A 1.3900 . ?
C32A H32A 0.9500 . ?
C32A C33A 1.3900 . ?
C33A H33A 0.9500 . ?
C33A C34A 1.3900 . ?
C34A C21A 1.395(13) . ?
C23A H23A 0.9500 . ?
C23A C24A 1.3900 . ?
C23A C22A 1.3900 . ?
C24A H24A 0.9500 . ?
C24A C25A 1.3900 . ?
C25A H25A 0.9500 . ?
C25A C26A 1.3900 . ?
C26A H26A 0.9500 . ?
C26A C27A 1.3900 . ?
C27A C22A 1.3900 . ?
C27A C28A 1.400(13) . ?
C22A C21A 1.397(13) . ?
C21A Cl1A 1.742(13) . ?
C28A Cl2A 1.756(13) . ?
Cl3 C35 1.789(14) . ?
C35 H35A 0.9900 . ?
C35 H35B 0.9900 . ?
C35 Cl4 1.785(14) . ?
C35A H35C 0.9900 . ?
C35A H35D 0.9900 . ?
C35A Cl3A 1.790(14) . ?
C35A Cl4A 1.769(14) . ?

loop_
_geom_torsion_atom_site_label_1
_geom_torsion_atom_site_label_2
_geom_torsion_atom_site_label_3
_geom_torsion_atom_site_label_4
_geom_torsion
_geom_torsion_site_symmetry_1
_geom_torsion_site_symmetry_2
_geom_torsion_site_symmetry_3
_geom_torsion_site_symmetry_4
_geom_torsion_publ_flag
C33 C32 C31 C30 0.0 . . . . ?
C33 C34 C21 C22 177.1(10) . . . . ?
C33 C34 C21 Cl1 1.9(13) . . . . ?
C32 C33 C34 C29 0.0 . . . . ?
C32 C33 C34 C21 179.2(9) . . . . ?
C32 C31 C30 C29 0.0 . . . . ?
C31 C30 C29 C34 0.0 . . . . ?
C31 C30 C29 C28 -179.6(10) . . . . ?
C30 C29 C34 C33 0.0 . . . . ?
C30 C29 C34 C21 -179.2(9) . . . . ?
C30 C29 C28 Cl2 0.3(16) . . . . ?
C30 C29 C28 C27 -179.2(9) . . . . ?
C29 C34 C21 C22 -3.7(15) . . . . ?
C29 C34 C21 Cl1 -178.9(11) . . . . ?
C29 C28 C27 C26 178.8(12) . . . . ?
C29 C28 C27 C22 0.6(16) . . . . ?
C34 C33 C32 C31 0.0 . . . . ?
C34 C29 C28 Cl2 -179.3(11) . . . . ?
C34 C29 C28 C27 1.1(17) . . . . ?
Cl2 C28 C27 C26 -0.8(14) . . . . ?
Cl2 C28 C27 C22 -179.0(11) . . . . ?
O3 C12 C11 C20 -177.9(5) . . . . ?
O3 C12 C11 C10 0.2(8) . . . . ?
N1 C1 C2 N2 44.7(6) . . . 2_655 ?
N1 C1 C2 C3 172.2(5) . . . . ?
N1 C1 C6 C5 -173.7(5) . . . . ?
N2 C12 C11 C20 3.8(7) . . . . ?
N2 C12 C11 C10 -178.1(5) . . . . ?
N2 C2 C3 C4 -173.0(6) 2_655 . . . ?
C19 C8 C9 C10 1.2(8) . . . . ?
C19 C8 C7 O1 175.3(5) . . . . ?
C19 C8 C7 N1 -5.3(7) . . . . ?
C19 C17 C18 O2 -177.7(5) . . . . ?
C19 C17 C18 N1 2.3(7) . . . . ?
C8 C19 C17 C16 -177.4(4) . . . . ?
C8 C19 C17 C18 1.7(7) . . . . ?
C8 C19 C20 C14 179.0(4) . . . . ?
C8 C19 C20 C11 0.4(7) . . . . ?
C8 C9 C10 C11 -0.3(9) . . . . ?
C16 C17 C18 O2 1.4(8) . . . . ?
C16 C17 C18 N1 -178.6(4) . . . . ?
C9 C8 C7 O1 -3.2(8) . . . . ?
C9 C8 C7 N1 176.2(5) . . . . ?
C13 N2 C12 O3 175.5(5) . . . . ?
C13 N2 C12 C11 -6.2(7) . . . . ?
C13 C14 C20 C19 179.6(4) . . . . ?
C13 C14 C20 C11 -1.8(7) . . . . ?
C13 C14 C15 C16 -178.9(5) . . . . ?
C17 C19 C8 C9 178.2(5) . . . . ?
C17 C19 C8 C7 -0.3(7) . . . . ?
C17 C19 C20 C14 -0.4(7) . . . . ?
C17 C19 C20 C11 -179.0(4) . . . . ?
C17 C16 C15 C14 -1.0(8) . . . . ?
C12 N2 C13 O4 -175.5(5) . . . . ?
C12 N2 C13 C14 4.4(7) . . . . ?
C12 C11 C20 C19 178.5(5) . . . . ?
C12 C11 C20 C14 0.0(7) . . . . ?
C12 C11 C10 C9 -178.6(5) . . . . ?
C7 N1 C18 O2 171.6(5) . . . . ?
C7 N1 C18 C17 -8.4(7) . . . . ?
C7 N1 C1 C2 53.3(6) . . . . ?
C7 N1 C1 C6 -73.3(6) . . . . ?
C7 C8 C9 C10 179.7(5) . . . . ?
C20 C19 C8 C9 -1.3(7) . . . . ?
C20 C19 C8 C7 -179.7(4) . . . . ?
C20 C19 C17 C16 2.1(7) . . . . ?
C20 C19 C17 C18 -178.8(4) . . . . ?
C20 C14 C13 O4 179.7(5) . . . . ?
C20 C14 C13 N2 -0.2(7) . . . . ?
C20 C14 C15 C16 2.6(8) . . . . ?
C20 C11 C10 C9 -0.5(8) . . . . ?
C18 N1 C7 O1 -170.6(5) . . . . ?
C18 N1 C7 C8 10.0(7) . . . . ?
C18 N1 C1 C2 -131.7(5) . . . . ?
C18 N1 C1 C6 101.6(5) . . . . ?
C15 C16 C17 C19 -1.4(8) . . . . ?
C15 C16 C17 C18 179.5(5) . . . . ?
C15 C14 C13 O4 1.2(8) . . . . ?
C15 C14 C13 N2 -178.7(5) . . . . ?
C15 C14 C20 C19 -1.9(7) . . . . ?
C15 C14 C20 C11 176.7(5) . . . . ?
C10 C11 C20 C19 0.4(8) . . . . ?
C10 C11 C20 C14 -178.1(5) . . . . ?
C1 N1 C7 O1 3.9(7) . . . . ?
C1 N1 C7 C8 -175.6(4) . . . . ?
C1 N1 C18 O2 -3.2(7) . . . . ?
C1 N1 C18 C17 176.9(4) . . . . ?
C1 C2 C3 C4 59.9(7) . . . . ?
C1 C6 C5 C4 -56.0(8) . . . . ?
C2 N2 C13 O4 -1.3(7) 3_665 . . . ?
C2 N2 C13 C14 178.7(4) 3_665 . . . ?
C2 N2 C12 O3 1.1(7) 3_665 . . . ?
C2 N2 C12 C11 179.4(4) 3_665 . . . ?
C2 C1 C6 C5 57.2(7) . . . . ?
C2 C3 C4 C5 -57.8(9) . . . . ?
C6 C1 C2 N2 172.9(5) . . . 2_655 ?
C6 C1 C2 C3 -59.5(6) . . . . ?
C6 C5 C4 C3 56.8(10) . . . . ?
C28 C29 C34 C33 179.7(9) . . . . ?
C28 C29 C34 C21 0.4(14) . . . . ?
C28 C27 C26 C25 -178.1(10) . . . . ?
C28 C27 C22 C23 178.2(10) . . . . ?
C28 C27 C22 C21 -3.8(14) . . . . ?
C27 C26 C25 C24 0.0 . . . . ?
C27 C22 C21 C34 5.4(18) . . . . ?
C27 C22 C21 Cl1 -179.4(8) . . . . ?
C26 C27 C22 C23 0.0 . . . . ?
C26 C27 C22 C21 178.0(15) . . . . ?
C26 C25 C24 C23 0.0 . . . . ?
C25 C24 C23 C22 0.0 . . . . ?
C24 C23 C22 C27 0.0 . . . . ?
C24 C23 C22 C21 -178.0(15) . . . . ?
C23 C22 C21 C34 -176.5(9) . . . . ?
C23 C22 C21 Cl1 -1.4(17) . . . . ?
C22 C27 C26 C25 0.0 . . . . ?
C29A C30A C31A C32A 0.0 . . . . ?
C29A C34A C21A C22A 0(8) . . . . ?
C29A C34A C21A Cl1A 178(3) . . . . ?
C30A C29A C34A C33A 0.0 . . . . ?
C30A C29A C34A C21A 179(3) . . . . ?
C30A C29A C28A C27A -177.2(17) . . . . ?
C30A C29A C28A Cl2A 0(2) . . . . ?
C30A C31A C32A C33A 0.0 . . . . ?
C31A C32A C33A C34A 0.0 . . . . ?
C32A C33A C34A C29A 0.0 . . . . ?
C32A C33A C34A C21A -179(4) . . . . ?
C33A C34A C21A C22A 179(4) . . . . ?
C33A C34A C21A Cl1A -3(7) . . . . ?
C34A C29A C30A C31A 0.0 . . . . ?
C34A C29A C28A C27A 2(2) . . . . ?
C34A C29A C28A Cl2A -180(2) . . . . ?
C23A C24A C25A C26A 0.0 . . . . ?
C23A C22A C21A C34A 177(4) . . . . ?
C23A C22A C21A Cl1A -1(7) . . . . ?
C24A C23A C22A C27A 0.0 . . . . ?
C24A C23A C22A C21A -178(4) . . . . ?
C24A C25A C26A C27A 0.0 . . . . ?
C25A C26A C27A C22A 0.0 . . . . ?
C25A C26A C27A C28A 175(3) . . . . ?
C26A C27A C22A C23A 0.0 . . . . ?
C26A C27A C22A C21A 178(4) . . . . ?
C26A C27A C28A C29A -178.5(14) . . . . ?
C26A C27A C28A Cl2A 4(3) . . . . ?
C27A C22A C21A C34A -1(8) . . . . ?
C27A C22A C21A Cl1A -179(3) . . . . ?
C22A C23A C24A C25A 0.0 . . . . ?
C22A C27A C28A C29A -3(3) . . . . ?
C22A C27A C28A Cl2A 179(2) . . . . ?
C28A C29A C30A C31A 179.7(11) . . . . ?
C28A C29A C34A C33A -179.7(10) . . . . ?
C28A C29A C34A C21A -1(4) . . . . ?
C28A C27A C22A C23A -175(3) . . . . ?
C28A C27A C22A C21A 2(4) . . . . ?

loop_
_smtbx_masks_void_nr
_smtbx_masks_void_average_x
_smtbx_masks_void_average_y
_smtbx_masks_void_average_z
_smtbx_masks_void_volume
_smtbx_masks_void_count_electrons
_smtbx_masks_void_content
1 -0.419 -0.348 -0.268 3920.3 1335.2 '31.68 CH2Cl2'
